data_1527349
loop_
_publ_author_name
'Engstroem, I.'

_publ_section_title
;
 Note on the crystal structures of Ru5 Si3 and Pd Si
;
_journal_name_full 'Acta Chemica Scandinavica (1-27,1973-42,1988)'
_journal_page_first 1466
_journal_page_last 1468
_journal_volume 24
_journal_year 1970
_chemical_formula_sum 'Pd Si'
_space_group_IT_number 62
_symmetry_space_group_name_Hall '-P 2ac 2n'
_symmetry_space_group_name_H-M 'P n m a'
_cell_angle_alpha 90
_cell_angle_beta 90
_cell_angle_gamma 90
_cell_formula_units_Z 4
_cell_length_a 5.6173
_cell_length_b 3.3909
_cell_length_c 6.1534
_cell_volume 117.208
_citation_journal_id_ASTM ACSAA4
_cod_data_source_file Engstroem_ACSAA4_1970_1181.cif
_cod_data_source_block Pd1Si1
_cod_original_cell_volume 117.2081
_cod_original_formula_sum 'Pd1 Si1'
_cod_database_code 1527349

loop_
_symmetry_equiv_pos_as_xyz
x,y,z
-x+1/2,-y,z+1/2
x+1/2,-y+1/2,-z+1/2
-x,y+1/2,-z
-x,-y,-z
x-1/2,y,-z-1/2
-x-1/2,y-1/2,z-1/2
x,-y-1/2,z

loop_
_atom_site_label
_atom_site_type_symbol
_atom_site_fract_x
_atom_site_fract_y
_atom_site_fract_z
_atom_site_occupancy
_atom_site_U_iso_or_equiv
Si1 Si 0.177 0.25 0.5722 1 0.0
Pd1 Pd 0.0043 0.25 0.1906 1 0.0
